data_4324682
loop_
_publ_author_name
'Allen Bowden'
'Peter N. Horton'
'Andrew W. G. Platt'

_publ_section_title
;
 Lanthanide Nitrate Complexes of Tri-Isobutylphosphine Oxide: Solid State
 and CD2Cl2 Solution Structures
;
_journal_name_full 'Inorganic Chemistry'
_journal_page_first 2553
_journal_page_last 2561
_journal_paper_doi 10.1021/ic102385p
_journal_volume 50
_journal_year 2011
_chemical_formula_sum 'C36 H81 Ho N3 O12 P3'
_chemical_formula_weight 1005.88
_chemical_name_systematic
;
 ?
;
_space_group_IT_number 92
_symmetry_cell_setting tetragonal
_symmetry_space_group_name_Hall 'P 4abw 2nw'
_symmetry_space_group_name_H-M 'P 41 21 2'
_atom_sites_solution_hydrogens geom
_atom_sites_solution_primary direct
_atom_sites_solution_secondary difmap
_audit_creation_method SHELXL-97
_cell_angle_alpha 90.00
_cell_angle_beta 90.00
_cell_angle_gamma 90.00
_cell_formula_units_Z 8
_cell_length_a 15.2959(6)
_cell_length_b 15.2959(6)
_cell_length_c 43.217(2)
_cell_measurement_reflns_used 10741
_cell_measurement_temperature 120(2)
_cell_measurement_theta_max 27.485
_cell_measurement_theta_min 2.910
_cell_volume 10111.2(7)
_computing_cell_refinement 'DENZO (Otwinowski & Minor, 1997) & COLLECT (Hooft, R.W.W., 1998)'
_computing_data_collection 'COLLECT (Hooft, R.W.W., 1998)'
_computing_data_reduction 'DENZO (Otwinowski & Minor, 1997) & COLLECT (Hooft, R.W.W., 1998)'
_computing_molecular_graphics 'ORTEP3 for Windows (Farrugia, 1997)'
_computing_publication_material 'WinGX (Farrugia, 1999)'
_computing_structure_refinement 'SHELXL-97 (Sheldrick, 2008)'
_computing_structure_solution 'SHELXS-97 (Sheldrick, 2008)'
_diffrn_ambient_temperature 120(2)
_diffrn_detector_area_resol_mean 9.091
_diffrn_measured_fraction_theta_full 0.996
_diffrn_measured_fraction_theta_max 0.996
_diffrn_measurement_device_type 'Bruker-Nonius Roper CCD camera on \k-goniostat'
_diffrn_measurement_method '\f & \w scans'
_diffrn_radiation_monochromator graphite
_diffrn_radiation_source 'Bruker-Nonius FR591 rotating anode'
_diffrn_radiation_type MoK\a
_diffrn_radiation_wavelength 0.71073
_diffrn_reflns_av_R_equivalents 0.0682
_diffrn_reflns_av_sigmaI/netI 0.0683
_diffrn_reflns_limit_h_max 19
_diffrn_reflns_limit_h_min -19
_diffrn_reflns_limit_k_max 19
_diffrn_reflns_limit_k_min -19
_diffrn_reflns_limit_l_max 51
_diffrn_reflns_limit_l_min -56
_diffrn_reflns_number 51946
_diffrn_reflns_theta_full 27.48
_diffrn_reflns_theta_max 27.48
_diffrn_reflns_theta_min 2.98
_exptl_absorpt_coefficient_mu 1.712
_exptl_absorpt_correction_T_max 0.8209
_exptl_absorpt_correction_T_min 0.7045
_exptl_absorpt_correction_type multi-scan
_exptl_absorpt_process_details 'SADABS 2007/2 (Sheldrick, G.M., 2007)'
_exptl_crystal_colour colourless
_exptl_crystal_density_diffrn 1.322
_exptl_crystal_description block
_exptl_crystal_F_000 4208
_exptl_crystal_size_max 0.22
_exptl_crystal_size_mid 0.15
_exptl_crystal_size_min 0.12
_refine_diff_density_max 0.973
_refine_diff_density_min -1.914
_refine_diff_density_rms 0.103
_refine_ls_abs_structure_details 'Flack H D (1983), Acta Cryst. A39, 876-881'
_refine_ls_abs_structure_Flack 0.099(16)
_refine_ls_extinction_method none
_refine_ls_goodness_of_fit_ref 1.039
_refine_ls_hydrogen_treatment constr
_refine_ls_matrix_type full
_refine_ls_number_parameters 751
_refine_ls_number_reflns 11537
_refine_ls_number_restraints 946
_refine_ls_restrained_S_all 1.044
_refine_ls_R_factor_all 0.0860
_refine_ls_R_factor_gt 0.0591
_refine_ls_shift/su_max 0.000
_refine_ls_shift/su_mean 0.000
_refine_ls_structure_factor_coef Fsqd
_refine_ls_weighting_details 'calc w=1/[\s^2^(Fo^2^)+(0.0718P)^2^+18.7758P] where P=(Fo^2^+2Fc^2^)/3'
_refine_ls_weighting_scheme calc
_refine_ls_wR_factor_gt 0.1401
_refine_ls_wR_factor_ref 0.1558
_reflns_number_gt 8662
_reflns_number_total 11537
_reflns_threshold_expression >2sigma(I)
_cod_data_source_file ic102385p_si_001_07.cif
_cod_data_source_block Ho
_cod_original_cell_volume 10111.3(7)
_cod_database_code 4324682

loop_
_symmetry_equiv_pos_as_xyz
'x, y, z'
'-x, -y, z+1/2'
'-y+1/2, x+1/2, z+1/4'
'y+1/2, -x+1/2, z+3/4'
'-x+1/2, y+1/2, -z+1/4'
'x+1/2, -y+1/2, -z+3/4'
'y, x, -z'
'-y, -x, -z+1/2'

loop_
_atom_site_label
_atom_site_type_symbol
_atom_site_fract_x
_atom_site_fract_y
_atom_site_fract_z
_atom_site_U_iso_or_equiv
_atom_site_adp_type
_atom_site_occupancy
_atom_site_symmetry_multiplicity
_atom_site_calc_flag
_atom_site_refinement_flags
_atom_site_disorder_assembly
_atom_site_disorder_group
Ho1 Ho 0.53352(2) 0.00846(2) 0.098365(6) 0.04774(12) Uani 1 1 d . A .
C25 C 0.4533(6) 0.0608(5) 0.00793(15) 0.062(2) Uani 1 1 d DU A .
H25A H 0.3989 0.0377 0.0173 0.075 Uiso 1 1 calc R . .
H25B H 0.4692 0.1140 0.0197 0.075 Uiso 1 1 calc R . .
C26 C 0.4312(6) 0.0894(6) -0.02540(16) 0.068(2) Uani 1 1 d DU . .
H26 H 0.4400 0.0384 -0.0395 0.081 Uiso 1 1 calc R . .
C27 C 0.3395(7) 0.1167(8) -0.0272(2) 0.087(3) Uani 1 1 d DU . .
H27A H 0.3018 0.0686 -0.0204 0.131 Uiso 1 1 calc R . .
H27B H 0.3252 0.1323 -0.0486 0.131 Uiso 1 1 calc R . .
H27C H 0.3302 0.1676 -0.0138 0.131 Uiso 1 1 calc R . .
C28 C 0.4894(8) 0.1639(7) -0.0362(2) 0.087(3) Uani 1 1 d DU . .
H28A H 0.5507 0.1456 -0.0352 0.130 Uiso 1 1 calc R . .
H28B H 0.4806 0.2147 -0.0227 0.130 Uiso 1 1 calc R . .
H28C H 0.4743 0.1795 -0.0575 0.130 Uiso 1 1 calc R . .
C29 C 0.5115(5) -0.1140(5) -0.00901(15) 0.056(2) Uani 1 1 d DU A .
H29A H 0.5270 -0.1006 -0.0307 0.067 Uiso 1 1 calc R . .
H29B H 0.5493 -0.1629 -0.0022 0.067 Uiso 1 1 calc R . .
C30 C 0.4173(5) -0.1454(6) -0.00835(16) 0.059(2) Uani 1 1 d DU . .
H30 H 0.3793 -0.0942 -0.0135 0.070 Uiso 1 1 calc R . .
C31 C 0.4032(7) -0.2136(7) -0.0331(2) 0.074(3) Uani 1 1 d DU . .
H31A H 0.4218 -0.1903 -0.0531 0.111 Uiso 1 1 calc R . .
H31B H 0.3410 -0.2289 -0.0340 0.111 Uiso 1 1 calc R . .
H31C H 0.4375 -0.2658 -0.0282 0.111 Uiso 1 1 calc R . .
C32 C 0.3907(7) -0.1775(7) 0.02217(19) 0.082(3) Uani 1 1 d DU . .
H32A H 0.4004 -0.1318 0.0377 0.123 Uiso 1 1 calc R . .
H32B H 0.4253 -0.2293 0.0275 0.123 Uiso 1 1 calc R . .
H32C H 0.3285 -0.1930 0.0217 0.123 Uiso 1 1 calc R . .
C33 C 0.6374(5) 0.0286(6) -0.00019(17) 0.064(2) Uani 1 1 d DU A .
H33A H 0.6378 0.0222 -0.0230 0.077 Uiso 1 1 calc R . .
H33B H 0.6371 0.0919 0.0045 0.077 Uiso 1 1 calc R . .
C34 C 0.7216(6) -0.0107(8) 0.0125(2) 0.094(3) Uani 1 1 d DU . .
H34 H 0.7206 -0.0081 0.0356 0.113 Uiso 1 1 calc R . .
C35 C 0.7965(8) 0.0475(11) 0.0003(4) 0.146(6) Uani 1 1 d DU . .
H35A H 0.7870 0.1080 0.0070 0.220 Uiso 1 1 calc R . .
H35B H 0.7977 0.0451 -0.0224 0.220 Uiso 1 1 calc R . .
H35C H 0.8524 0.0264 0.0085 0.220 Uiso 1 1 calc R . .
C36 C 0.7348(7) -0.0951(10) 0.0033(3) 0.130(6) Uani 1 1 d DU . .
H36A H 0.7894 -0.1170 0.0123 0.194 Uiso 1 1 calc R . .
H36B H 0.7386 -0.0973 -0.0194 0.194 Uiso 1 1 calc R . .
H36C H 0.6859 -0.1315 0.0103 0.194 Uiso 1 1 calc R . .
O3 O 0.5449(3) -0.0413(3) 0.04856(9) 0.0488(11) Uani 1 1 d DU A .
P3 P 0.53762(13) -0.01863(13) 0.01450(4) 0.0504(5) Uani 1 1 d DU . .
C13 C 0.601(2) -0.2598(15) 0.0762(7) 0.070(6) Uani 0.401(9) 1 d PDU A 1
H13A H 0.5372 -0.2508 0.0772 0.084 Uiso 0.401(9) 1 calc PR A 1
H13B H 0.6211 -0.2363 0.0561 0.084 Uiso 0.401(9) 1 calc PR A 1
C14 C 0.6177(17) -0.3579(16) 0.0760(7) 0.080(7) Uani 0.401(9) 1 d PDU A 1
H14 H 0.6028 -0.3766 0.0975 0.096 Uiso 0.401(9) 1 calc PR A 1
C15 C 0.562(2) -0.4103(18) 0.0569(7) 0.088(8) Uani 0.401(9) 1 d PDU A 1
H15A H 0.5005 -0.3946 0.0608 0.132 Uiso 0.401(9) 1 calc PR A 1
H15B H 0.5707 -0.4722 0.0617 0.132 Uiso 0.401(9) 1 calc PR A 1
H15C H 0.5756 -0.3998 0.0350 0.132 Uiso 0.401(9) 1 calc PR A 1
C16 C 0.7076(17) -0.388(2) 0.0718(9) 0.113(9) Uani 0.401(9) 1 d PDU A 1
H16A H 0.7467 -0.3549 0.0853 0.169 Uiso 0.401(9) 1 calc PR A 1
H16B H 0.7251 -0.3798 0.0502 0.169 Uiso 0.401(9) 1 calc PR A 1
H16C H 0.7112 -0.4505 0.0770 0.169 Uiso 0.401(9) 1 calc PR A 1
C17 C 0.7609(14) -0.172(2) 0.0938(6) 0.077(5) Uani 0.401(9) 1 d PDU A 1
H17A H 0.7913 -0.2287 0.0936 0.093 Uiso 0.401(9) 1 calc PR A 1
H17B H 0.7566 -0.1524 0.0720 0.093 Uiso 0.401(9) 1 calc PR A 1
C18 C 0.8205(17) -0.109(2) 0.1093(7) 0.095(6) Uani 0.401(9) 1 d PDU A 1
H18 H 0.8622 -0.1505 0.1196 0.114 Uiso 0.401(9) 1 calc PR A 1
C19 C 0.8811(19) -0.059(2) 0.0887(7) 0.122(9) Uani 0.401(9) 1 d PDU A 1
H19A H 0.8988 -0.0961 0.0712 0.183 Uiso 0.401(9) 1 calc PR A 1
H19B H 0.9330 -0.0416 0.1004 0.183 Uiso 0.401(9) 1 calc PR A 1
H19C H 0.8512 -0.0070 0.0808 0.183 Uiso 0.401(9) 1 calc PR A 1
C20 C 0.793(2) -0.059(3) 0.1344(7) 0.134(12) Uani 0.401(9) 1 d PDU A 1
H20A H 0.8415 -0.0217 0.1412 0.200 Uiso 0.401(9) 1 calc PR A 1
H20B H 0.7759 -0.0979 0.1514 0.200 Uiso 0.401(9) 1 calc PR A 1
H20C H 0.7435 -0.0230 0.1282 0.200 Uiso 0.401(9) 1 calc PR A 1
C21 C 0.6502(15) -0.2528(17) 0.1425(5) 0.053(6) Uani 0.401(9) 1 d PDU A 1
H21A H 0.6573 -0.3156 0.1376 0.064 Uiso 0.401(9) 1 calc PR A 1
H21B H 0.7024 -0.2348 0.1545 0.064 Uiso 0.401(9) 1 calc PR A 1
C22 C 0.5689(12) -0.2436(14) 0.1642(4) 0.052(5) Uani 0.401(9) 1 d PDU A 1
H22 H 0.5222 -0.2766 0.1531 0.062 Uiso 0.401(9) 1 calc PR A 1
C23 C 0.5880(13) -0.3005(16) 0.1923(4) 0.065(7) Uani 0.401(9) 1 d PDU A 1
H23A H 0.6159 -0.3549 0.1856 0.098 Uiso 0.401(9) 1 calc PR A 1
H23B H 0.5332 -0.3140 0.2030 0.098 Uiso 0.401(9) 1 calc PR A 1
H23C H 0.6272 -0.2692 0.2064 0.098 Uiso 0.401(9) 1 calc PR A 1
C24 C 0.530(2) -0.173(2) 0.1728(8) 0.171(15) Uani 0.401(9) 1 d PDU A 1
H24A H 0.5179 -0.1363 0.1546 0.256 Uiso 0.401(9) 1 calc PR A 1
H24B H 0.5675 -0.1404 0.1872 0.256 Uiso 0.401(9) 1 calc PR A 1
H24C H 0.4748 -0.1874 0.1831 0.256 Uiso 0.401(9) 1 calc PR A 1
O2 O 0.6003(12) -0.1100(12) 0.1097(7) 0.044(5) Uani 0.401(9) 1 d PDU A 1
P2 P 0.6507(10) -0.1930(10) 0.1065(3) 0.047(3) Uani 0.401(9) 1 d PDU A 1
C113 C 0.6038(13) -0.2479(11) 0.0697(4) 0.058(4) Uani 0.599(9) 1 d PDU A 2
H11A H 0.5412 -0.2383 0.0744 0.070 Uiso 0.599(9) 1 calc PR A 2
H11B H 0.6165 -0.2157 0.0503 0.070 Uiso 0.599(9) 1 calc PR A 2
C114 C 0.6157(11) -0.3458(11) 0.0628(4) 0.074(5) Uani 0.599(9) 1 d PDU A 2
H114 H 0.6118 -0.3807 0.0823 0.089 Uiso 0.599(9) 1 calc PR A 2
C115 C 0.5494(12) -0.3756(12) 0.0403(5) 0.085(6) Uani 0.599(9) 1 d PDU A 2
H11C H 0.4908 -0.3671 0.0490 0.128 Uiso 0.599(9) 1 calc PR A 2
H11D H 0.5584 -0.4377 0.0358 0.128 Uiso 0.599(9) 1 calc PR A 2
H11E H 0.5549 -0.3416 0.0212 0.128 Uiso 0.599(9) 1 calc PR A 2
C116 C 0.6994(13) -0.3625(17) 0.0469(6) 0.127(9) Uani 0.599(9) 1 d PDU A 2
H11F H 0.7479 -0.3457 0.0605 0.191 Uiso 0.599(9) 1 calc PR A 2
H11G H 0.7020 -0.3279 0.0279 0.191 Uiso 0.599(9) 1 calc PR A 2
H11H H 0.7040 -0.4247 0.0419 0.191 Uiso 0.599(9) 1 calc PR A 2
C117 C 0.7787(10) -0.1856(16) 0.0887(5) 0.087(5) Uani 0.599(9) 1 d PDU A 2
H11I H 0.8021 -0.2454 0.0857 0.105 Uiso 0.599(9) 1 calc PR A 2
H11J H 0.7782 -0.1575 0.0681 0.105 Uiso 0.599(9) 1 calc PR A 2
C118 C 0.8427(11) -0.1381(17) 0.1075(4) 0.095(5) Uani 0.599(9) 1 d PDU A 2
H118 H 0.8227 -0.0799 0.0997 0.114 Uiso 0.599(9) 1 calc PR A 2
C119 C 0.9303(8) -0.1286(11) 0.0934(4) 0.069(4) Uani 0.599(9) 1 d PDU A 2
H11K H 0.9279 -0.1467 0.0717 0.103 Uiso 0.599(9) 1 calc PR A 2
H11L H 0.9722 -0.1655 0.1045 0.103 Uiso 0.599(9) 1 calc PR A 2
H11M H 0.9488 -0.0674 0.0947 0.103 Uiso 0.599(9) 1 calc PR A 2
C120 C 0.8382(13) -0.1122(19) 0.1382(4) 0.122(8) Uani 0.599(9) 1 d PDU A 2
H12A H 0.8911 -0.0794 0.1435 0.183 Uiso 0.599(9) 1 calc PR A 2
H12B H 0.8336 -0.1639 0.1514 0.183 Uiso 0.599(9) 1 calc PR A 2
H12C H 0.7868 -0.0750 0.1412 0.183 Uiso 0.599(9) 1 calc PR A 2
C121 C 0.6654(10) -0.2682(10) 0.1336(3) 0.049(4) Uani 0.599(9) 1 d PDU A 2
H12D H 0.6952 -0.3233 0.1279 0.059 Uiso 0.599(9) 1 calc PR A 2
H12E H 0.7009 -0.2405 0.1501 0.059 Uiso 0.599(9) 1 calc PR A 2
C122 C 0.5776(8) -0.2917(10) 0.1474(4) 0.063(4) Uani 0.599(9) 1 d PDU A 2
H122 H 0.5827 -0.2596 0.1675 0.076 Uiso 0.599(9) 1 calc PR A 2
C123 C 0.5812(13) -0.3844(10) 0.1596(5) 0.107(7) Uani 0.599(9) 1 d PDU A 2
H12F H 0.6421 -0.4006 0.1636 0.161 Uiso 0.599(9) 1 calc PR A 2
H12G H 0.5564 -0.4243 0.1442 0.161 Uiso 0.599(9) 1 calc PR A 2
H12H H 0.5475 -0.3884 0.1788 0.161 Uiso 0.599(9) 1 calc PR A 2
C124 C 0.4915(10) -0.2854(13) 0.1433(5) 0.102(6) Uani 0.599(9) 1 d PDU A 2
H12I H 0.4613 -0.3140 0.1606 0.153 Uiso 0.599(9) 1 calc PR A 2
H12J H 0.4751 -0.3138 0.1239 0.153 Uiso 0.599(9) 1 calc PR A 2
H12K H 0.4747 -0.2236 0.1426 0.153 Uiso 0.599(9) 1 calc PR A 2
O102 O 0.6304(9) -0.1091(9) 0.1076(4) 0.045(3) Uani 0.599(9) 1 d PDU A 2
P102 P 0.6670(7) -0.1972(8) 0.1005(2) 0.053(2) Uani 0.599(9) 1 d PDU A 2
C1 C 0.2454(12) 0.1252(13) 0.0700(4) 0.073(4) Uani 0.599(8) 1 d PDU A 1
H1A H 0.2069 0.1745 0.0759 0.088 Uiso 0.599(8) 1 calc PR A 1
H1B H 0.2649 0.1363 0.0485 0.088 Uiso 0.599(8) 1 calc PR A 1
C2 C 0.1892(14) 0.0435(15) 0.0693(5) 0.115(5) Uani 0.599(8) 1 d PDU A 1
H2 H 0.1565 0.0443 0.0894 0.138 Uiso 0.599(8) 1 calc PR A 1
C3 C 0.2288(18) -0.0400(16) 0.0681(7) 0.150(9) Uani 0.599(8) 1 d PDU A 1
H3A H 0.2722 -0.0451 0.0847 0.225 Uiso 0.599(8) 1 calc PR A 1
H3B H 0.2576 -0.0476 0.0480 0.225 Uiso 0.599(8) 1 calc PR A 1
H3C H 0.1840 -0.0852 0.0707 0.225 Uiso 0.599(8) 1 calc PR A 1
C4 C 0.1200(17) 0.046(2) 0.0449(6) 0.153(9) Uani 0.599(8) 1 d PDU A 1
H4A H 0.0887 0.1013 0.0458 0.229 Uiso 0.599(8) 1 calc PR A 1
H4B H 0.0787 -0.0026 0.0483 0.229 Uiso 0.599(8) 1 calc PR A 1
H4C H 0.1472 0.0390 0.0245 0.229 Uiso 0.599(8) 1 calc PR A 1
C5 C 0.3090(10) 0.1123(11) 0.1347(3) 0.074(4) Uani 0.599(8) 1 d PDU A 1
H5A H 0.2808 0.0541 0.1359 0.089 Uiso 0.599(8) 1 calc PR A 1
H5B H 0.3629 0.1094 0.1474 0.089 Uiso 0.599(8) 1 calc PR A 1
C6 C 0.2491(11) 0.1768(10) 0.1494(3) 0.081(4) Uani 0.599(8) 1 d PDU A 1
H6 H 0.2270 0.2144 0.1322 0.097 Uiso 0.599(8) 1 calc PR A 1
C7 C 0.1704(13) 0.1355(15) 0.1633(5) 0.100(7) Uani 0.599(8) 1 d PDU A 1
H7A H 0.1427 0.0970 0.1480 0.151 Uiso 0.599(8) 1 calc PR A 1
H7B H 0.1289 0.1810 0.1695 0.151 Uiso 0.599(8) 1 calc PR A 1
H7C H 0.1875 0.1012 0.1814 0.151 Uiso 0.599(8) 1 calc PR A 1
C8 C 0.2922(14) 0.2354(13) 0.1706(5) 0.125(8) Uani 0.599(8) 1 d PDU A 1
H8A H 0.3433 0.2614 0.1605 0.188 Uiso 0.599(8) 1 calc PR A 1
H8B H 0.3110 0.2028 0.1890 0.188 Uiso 0.599(8) 1 calc PR A 1
H8C H 0.2516 0.2817 0.1768 0.188 Uiso 0.599(8) 1 calc PR A 1
C9 C 0.3852(13) 0.2398(9) 0.0926(4) 0.089(5) Uani 0.599(8) 1 d PDU A 1
H9A H 0.3372 0.2795 0.0989 0.107 Uiso 0.599(8) 1 calc PR A 1
H9B H 0.4302 0.2437 0.1090 0.107 Uiso 0.599(8) 1 calc PR A 1
C10 C 0.4251(13) 0.2793(13) 0.0640(5) 0.100(5) Uani 0.599(8) 1 d PDU A 1
H10 H 0.4442 0.2277 0.0515 0.120 Uiso 0.599(8) 1 calc PR A 1
C11 C 0.3543(15) 0.3224(15) 0.0442(5) 0.115(8) Uani 0.599(8) 1 d PDU A 1
H11N H 0.3027 0.2846 0.0435 0.173 Uiso 0.599(8) 1 calc PR A 1
H11O H 0.3766 0.3315 0.0232 0.173 Uiso 0.599(8) 1 calc PR A 1
H11P H 0.3383 0.3789 0.0533 0.173 Uiso 0.599(8) 1 calc PR A 1
C12 C 0.4970(15) 0.3316(16) 0.0650(6) 0.146(9) Uani 0.599(8) 1 d PDU A 1
H12L H 0.5126 0.3496 0.0440 0.219 Uiso 0.599(8) 1 calc PR A 1
H12M H 0.5459 0.2995 0.0743 0.219 Uiso 0.599(8) 1 calc PR A 1
H12N H 0.4843 0.3835 0.0775 0.219 Uiso 0.599(8) 1 calc PR A 1
O1 O 0.4098(13) 0.0661(13) 0.0843(6) 0.054(4) Uani 0.599(8) 1 d PDU A 1
P1 P 0.3416(5) 0.1309(6) 0.09455(19) 0.062(2) Uani 0.599(8) 1 d PDU A 1
C101 C 0.234(2) 0.1254(19) 0.0606(6) 0.083(6) Uani 0.401(8) 1 d PDU A 2
H10A H 0.1924 0.1741 0.0642 0.100 Uiso 0.401(8) 1 calc PR A 2
H10B H 0.2663 0.1391 0.0414 0.100 Uiso 0.401(8) 1 calc PR A 2
C102 C 0.1803(19) 0.0432(19) 0.0547(6) 0.106(7) Uani 0.401(8) 1 d PDU A 2
H102 H 0.1461 0.0313 0.0739 0.127 Uiso 0.401(8) 1 calc PR A 2
C103 C 0.229(2) -0.0348(19) 0.0478(6) 0.093(8) Uani 0.401(8) 1 d PDU A 2
H10C H 0.2715 -0.0456 0.0644 0.140 Uiso 0.401(8) 1 calc PR A 2
H10D H 0.2600 -0.0274 0.0282 0.140 Uiso 0.401(8) 1 calc PR A 2
H10E H 0.1889 -0.0845 0.0463 0.140 Uiso 0.401(8) 1 calc PR A 2
C104 C 0.1154(19) 0.057(2) 0.0292(5) 0.126(10) Uani 0.401(8) 1 d PDU A 2
H10F H 0.0803 0.1091 0.0337 0.189 Uiso 0.401(8) 1 calc PR A 2
H10G H 0.0771 0.0059 0.0277 0.189 Uiso 0.401(8) 1 calc PR A 2
H10H H 0.1465 0.0652 0.0096 0.189 Uiso 0.401(8) 1 calc PR A 2
C105 C 0.2559(14) 0.0745(14) 0.1248(5) 0.082(6) Uani 0.401(8) 1 d PDU A 2
H10I H 0.2411 0.0138 0.1188 0.098 Uiso 0.401(8) 1 calc PR A 2
H10J H 0.2980 0.0710 0.1421 0.098 Uiso 0.401(8) 1 calc PR A 2
C106 C 0.1737(13) 0.1174(14) 0.1367(5) 0.081(5) Uani 0.401(8) 1 d PDU A 2
H106 H 0.1480 0.1511 0.1190 0.097 Uiso 0.401(8) 1 calc PR A 2
C107 C 0.1082(14) 0.0490(17) 0.1456(5) 0.091(8) Uani 0.401(8) 1 d PDU A 2
H10K H 0.0999 0.0083 0.1283 0.136 Uiso 0.401(8) 1 calc PR A 2
H10L H 0.0524 0.0770 0.1506 0.136 Uiso 0.401(8) 1 calc PR A 2
H10M H 0.1295 0.0168 0.1637 0.136 Uiso 0.401(8) 1 calc PR A 2
C108 C 0.191(2) 0.1787(16) 0.1608(6) 0.089(8) Uani 0.401(8) 1 d PDU A 2
H10N H 0.2353 0.2208 0.1537 0.134 Uiso 0.401(8) 1 calc PR A 2
H10O H 0.2134 0.1476 0.1790 0.134 Uiso 0.401(8) 1 calc PR A 2
H10P H 0.1375 0.2098 0.1662 0.134 Uiso 0.401(8) 1 calc PR A 2
C109 C 0.3342(16) 0.2362(10) 0.1028(5) 0.082(6) Uani 0.401(8) 1 d PDU A 2
H10Q H 0.2774 0.2670 0.1040 0.099 Uiso 0.401(8) 1 calc PR A 2
H10R H 0.3580 0.2346 0.1241 0.099 Uiso 0.401(8) 1 calc PR A 2
C110 C 0.3955(17) 0.2936(12) 0.0836(6) 0.085(6) Uani 0.401(8) 1 d PDU A 2
H110 H 0.4553 0.2685 0.0865 0.102 Uiso 0.401(8) 1 calc PR A 2
C111 C 0.373(3) 0.281(3) 0.0496(6) 0.129(10) Uani 0.401(8) 1 d PDU A 2
H11Q H 0.3678 0.2189 0.0451 0.194 Uiso 0.401(8) 1 calc PR A 2
H11R H 0.4199 0.3066 0.0369 0.194 Uiso 0.401(8) 1 calc PR A 2
H11S H 0.3179 0.3109 0.0450 0.194 Uiso 0.401(8) 1 calc PR A 2
C112 C 0.4030(17) 0.3804(11) 0.0898(7) 0.084(8) Uani 0.401(8) 1 d PDU A 2
H11T H 0.4454 0.4067 0.0756 0.125 Uiso 0.401(8) 1 calc PR A 2
H11U H 0.4231 0.3883 0.1112 0.125 Uiso 0.401(8) 1 calc PR A 2
H11V H 0.3461 0.4087 0.0872 0.125 Uiso 0.401(8) 1 calc PR A 2
O101 O 0.3937(15) 0.0759(19) 0.0849(8) 0.039(4) Uani 0.401(8) 1 d PDU A 2
P101 P 0.3114(6) 0.1261(9) 0.0921(3) 0.054(3) Uani 0.401(8) 1 d PDU A 2
N21 N 0.4001(5) -0.1007(5) 0.12637(16) 0.0640(19) Uani 1 1 d U . .
O21 O 0.4269(4) -0.1154(4) 0.09848(10) 0.0602(14) Uani 1 1 d U A .
O22 O 0.4407(4) -0.0412(4) 0.14083(10) 0.0584(14) Uani 1 1 d U A .
O23 O 0.3434(5) -0.1432(4) 0.13819(13) 0.082(2) Uani 1 1 d U A .
N31 N 0.6502(5) 0.1349(5) 0.07046(13) 0.0556(17) Uani 1 1 d U A .
O31 O 0.5687(4) 0.1382(3) 0.06631(11) 0.0556(14) Uani 1 1 d U A .
O32 O 0.6759(4) 0.0741(4) 0.08918(11) 0.0610(15) Uani 1 1 d U A .
O33 O 0.7012(5) 0.1843(5) 0.05752(12) 0.077(2) Uani 1 1 d U . .
N11 N 0.5687(5) 0.1069(5) 0.15446(13) 0.0606(17) Uani 1 1 d U . .
O11 O 0.5228(5) 0.1363(3) 0.13198(10) 0.0614(16) Uani 1 1 d U A .
O12 O 0.6048(4) 0.0343(4) 0.15050(11) 0.0673(16) Uani 1 1 d U A .
O13 O 0.5764(5) 0.1483(4) 0.17827(12) 0.077(2) Uani 1 1 d U A .

loop_
_atom_site_aniso_label
_atom_site_aniso_U_11
_atom_site_aniso_U_22
_atom_site_aniso_U_33
_atom_site_aniso_U_23
_atom_site_aniso_U_13
_atom_site_aniso_U_12
Ho1 0.0772(3) 0.03981(18) 0.02625(14) 0.00058(12) -0.00842(14) -0.00852(15)
C25 0.085(6) 0.066(5) 0.036(4) -0.002(3) -0.005(4) 0.006(5)
C26 0.088(6) 0.079(6) 0.036(4) 0.008(4) -0.015(4) 0.013(5)
C27 0.106(9) 0.086(8) 0.069(6) 0.017(5) -0.020(6) -0.011(6)
C28 0.111(9) 0.096(7) 0.053(5) 0.028(5) -0.007(6) -0.009(7)
C29 0.070(5) 0.064(5) 0.034(3) -0.012(3) -0.010(4) 0.004(4)
C30 0.069(5) 0.061(5) 0.046(4) -0.011(4) -0.012(4) 0.000(4)
C31 0.072(6) 0.085(7) 0.066(5) -0.031(5) -0.013(5) -0.011(5)
C32 0.084(7) 0.099(8) 0.062(5) -0.003(5) -0.010(5) -0.030(6)
C33 0.069(5) 0.080(6) 0.043(4) -0.003(4) -0.004(4) -0.008(5)
C34 0.062(6) 0.141(10) 0.078(6) -0.016(7) -0.002(5) -0.013(7)
C35 0.082(9) 0.172(15) 0.185(14) 0.006(13) -0.019(10) -0.015(10)
C36 0.056(6) 0.246(17) 0.086(7) -0.085(10) -0.012(6) 0.044(9)
O3 0.068(3) 0.047(3) 0.031(2) -0.0049(19) -0.008(2) -0.003(2)
P3 0.0649(12) 0.0587(11) 0.0275(7) -0.0054(7) -0.0080(7) -0.0006(10)
C13 0.075(10) 0.069(11) 0.064(12) -0.012(10) -0.005(10) -0.004(10)
C14 0.082(11) 0.084(12) 0.074(14) -0.028(12) -0.006(12) 0.006(10)
C15 0.100(17) 0.081(17) 0.083(17) -0.012(13) 0.001(15) -0.003(15)
C16 0.087(16) 0.103(18) 0.15(2) -0.050(19) 0.005(19) 0.005(15)
C17 0.065(10) 0.091(11) 0.075(10) -0.029(9) -0.006(9) -0.012(9)
C18 0.072(11) 0.113(13) 0.100(11) -0.029(11) -0.021(10) -0.025(11)
C19 0.090(16) 0.127(19) 0.149(19) -0.014(17) -0.053(15) -0.046(15)
C20 0.12(2) 0.14(2) 0.15(2) -0.04(2) -0.065(19) -0.028(19)
C21 0.046(10) 0.057(10) 0.058(11) 0.013(9) 0.000(9) -0.002(9)
C22 0.048(9) 0.060(10) 0.048(9) 0.041(8) -0.015(8) -0.020(8)
C23 0.043(11) 0.121(19) 0.031(9) 0.015(11) -0.005(8) -0.009(12)
C24 0.16(3) 0.24(3) 0.12(2) 0.03(3) -0.02(2) -0.08(3)
O2 0.038(11) 0.035(7) 0.060(8) -0.012(6) -0.019(9) 0.003(7)
P2 0.048(5) 0.042(4) 0.050(5) 0.000(4) -0.006(4) 0.002(3)
C113 0.066(8) 0.056(8) 0.052(8) -0.019(7) -0.017(7) -0.019(7)
C114 0.084(8) 0.078(9) 0.060(9) -0.025(8) 0.001(8) 0.007(7)
C115 0.090(12) 0.068(11) 0.098(13) -0.058(10) -0.007(11) -0.011(10)
C116 0.090(14) 0.138(18) 0.154(19) -0.088(17) 0.017(15) -0.018(13)
C117 0.069(9) 0.101(11) 0.092(10) -0.034(9) 0.008(8) -0.025(9)
C118 0.070(9) 0.120(11) 0.095(9) -0.040(9) -0.008(8) -0.011(9)
C119 0.043(8) 0.064(9) 0.099(11) -0.020(9) -0.020(8) -0.012(7)
C120 0.068(12) 0.19(2) 0.106(13) -0.055(14) 0.047(11) -0.073(12)
C121 0.041(7) 0.045(7) 0.062(8) -0.006(6) -0.009(6) 0.003(6)
C122 0.049(7) 0.075(8) 0.066(8) 0.015(7) 0.007(7) -0.001(7)
C123 0.090(14) 0.062(10) 0.169(19) -0.005(12) 0.037(14) 0.005(9)
C124 0.090(13) 0.107(13) 0.108(13) 0.026(10) -0.017(11) -0.018(11)
O102 0.044(8) 0.045(5) 0.046(5) 0.003(4) -0.011(6) 0.007(5)
P102 0.049(4) 0.055(3) 0.056(4) -0.017(3) -0.001(3) -0.001(2)
C1 0.085(9) 0.073(8) 0.062(10) -0.007(8) -0.009(8) 0.018(8)
C2 0.124(11) 0.115(10) 0.105(12) -0.030(11) -0.037(10) -0.008(10)
C3 0.118(15) 0.165(19) 0.166(19) -0.001(19) -0.074(16) 0.005(15)
C4 0.19(2) 0.163(19) 0.101(17) -0.045(17) -0.020(18) -0.012(18)
C5 0.067(9) 0.090(10) 0.065(8) 0.008(8) 0.007(7) 0.030(8)
C6 0.102(10) 0.090(9) 0.051(7) 0.008(7) 0.034(7) 0.011(9)
C7 0.106(15) 0.104(15) 0.090(12) -0.024(12) 0.045(11) 0.030(13)
C8 0.132(18) 0.081(14) 0.163(19) -0.056(13) 0.012(16) 0.025(12)
C9 0.099(11) 0.073(9) 0.095(11) -0.008(9) -0.012(9) 0.040(10)
C10 0.110(12) 0.087(10) 0.104(12) 0.000(10) -0.025(10) 0.032(10)
C11 0.123(17) 0.092(15) 0.131(16) -0.007(13) -0.022(14) 0.052(13)
C12 0.14(2) 0.124(19) 0.17(2) -0.008(17) -0.01(2) 0.025(19)
O1 0.070(9) 0.049(7) 0.044(6) -0.002(5) -0.007(7) 0.002(6)
P1 0.074(5) 0.060(3) 0.053(3) -0.007(2) -0.015(3) 0.019(4)
C101 0.097(12) 0.089(11) 0.063(13) -0.029(11) -0.022(11) -0.001(11)
C102 0.129(13) 0.113(12) 0.075(13) -0.036(13) -0.027(12) -0.012(12)
C103 0.084(15) 0.126(18) 0.069(14) 0.014(16) -0.021(14) 0.001(15)
C104 0.19(2) 0.16(2) 0.029(12) -0.005(16) 0.039(16) 0.00(2)
C105 0.086(13) 0.087(13) 0.073(11) 0.012(11) 0.018(11) 0.016(11)
C106 0.095(12) 0.093(12) 0.054(10) 0.029(9) 0.024(10) 0.008(10)
C107 0.070(15) 0.13(2) 0.070(14) 0.047(15) -0.002(12) 0.012(16)
C108 0.110(19) 0.085(17) 0.073(14) 0.036(14) 0.019(14) -0.008(16)
C109 0.084(12) 0.068(10) 0.094(11) -0.013(10) -0.002(10) 0.042(10)
C110 0.086(11) 0.072(11) 0.098(12) 0.001(11) 0.000(10) 0.028(11)
C111 0.10(2) 0.12(2) 0.16(2) -0.03(2) -0.009(19) 0.03(2)
C112 0.065(14) 0.038(11) 0.15(2) -0.013(13) -0.001(15) 0.004(10)
O101 0.030(7) 0.047(8) 0.042(7) 0.000(7) -0.003(6) 0.010(6)
P101 0.042(5) 0.066(4) 0.053(5) -0.015(3) 0.003(4) 0.011(4)
N21 0.095(5) 0.048(4) 0.049(4) 0.004(3) -0.010(4) -0.013(4)
O21 0.095(5) 0.055(3) 0.030(2) -0.001(2) -0.010(3) -0.011(3)
O22 0.090(4) 0.051(3) 0.034(2) -0.001(2) -0.002(2) -0.019(3)
O23 0.118(6) 0.072(4) 0.056(3) -0.006(3) 0.017(4) -0.045(4)
N31 0.081(5) 0.055(4) 0.030(3) -0.007(3) -0.003(3) -0.016(4)
O31 0.076(4) 0.052(3) 0.038(3) 0.000(2) -0.006(3) -0.005(3)
O32 0.082(4) 0.067(4) 0.035(3) 0.002(3) -0.012(3) -0.013(3)
O33 0.100(5) 0.086(5) 0.045(3) 0.015(3) -0.005(3) -0.046(4)
N11 0.095(5) 0.058(4) 0.029(3) -0.002(3) -0.001(3) -0.021(4)
O11 0.110(5) 0.045(3) 0.029(2) -0.003(2) -0.001(3) -0.010(3)
O12 0.103(5) 0.063(3) 0.036(3) -0.007(3) -0.020(3) -0.012(4)
O13 0.111(6) 0.083(4) 0.036(3) -0.017(3) -0.010(3) -0.010(4)

loop_
_atom_type_symbol
_atom_type_description
_atom_type_scat_dispersion_real
_atom_type_scat_dispersion_imag
_atom_type_scat_source
C C 0.0033 0.0016 'International Tables Vol C Tables 4.2.6.8 and 6.1.1.4'
H H 0.0000 0.0000 'International Tables Vol C Tables 4.2.6.8 and 6.1.1.4'
N N 0.0061 0.0033 'International Tables Vol C Tables 4.2.6.8 and 6.1.1.4'
O O 0.0106 0.0060 'International Tables Vol C Tables 4.2.6.8 and 6.1.1.4'
P P 0.1023 0.0942 'International Tables Vol C Tables 4.2.6.8 and 6.1.1.4'
Ho Ho -0.2175 4.6783 'International Tables Vol C Tables 4.2.6.8 and 6.1.1.4'

loop_
_geom_angle_atom_site_label_1
_geom_angle_atom_site_label_2
_geom_angle_atom_site_label_3
_geom_angle
O2 Ho1 O1 145.5(8)
O2 Ho1 O3 84.1(7)
O1 Ho1 O3 86.5(6)
O2 Ho1 O102 10.5(8)
O1 Ho1 O102 154.3(7)
O3 Ho1 O102 81.8(4)
O2 Ho1 O32 87.7(6)
O1 Ho1 O32 124.5(6)
O3 Ho1 O32 85.16(17)
O102 Ho1 O32 77.3(4)
O2 Ho1 O11 125.1(7)
O1 Ho1 O11 77.5(6)
O3 Ho1 O11 146.19(16)
O102 Ho1 O11 123.4(4)
O32 Ho1 O11 80.0(2)
O2 Ho1 O22 80.9(7)
O1 Ho1 O22 80.2(6)
O3 Ho1 O22 130.35(16)
O102 Ho1 O22 90.1(4)
O32 Ho1 O22 140.56(16)
O11 Ho1 O22 76.27(18)
O2 Ho1 O101 146.2(9)
O1 Ho1 O101 2.6(13)
O3 Ho1 O101 89.0(8)
O102 Ho1 O101 155.4(8)
O32 Ho1 O101 124.8(8)
O11 Ho1 O101 75.2(8)
O22 Ho1 O101 78.5(8)
O2 Ho1 O31 134.7(7)
O1 Ho1 O31 73.0(6)
O3 Ho1 O31 74.01(16)
O102 Ho1 O31 124.5(4)
O32 Ho1 O31 52.0(2)
O11 Ho1 O31 72.90(16)
O22 Ho1 O31 142.66(19)
O101 Ho1 O31 73.7(8)
O2 Ho1 O21 70.6(6)
O1 Ho1 O21 74.9(6)
O3 Ho1 O21 78.43(16)
O102 Ho1 O21 80.3(4)
O32 Ho1 O21 153.9(2)
O11 Ho1 O21 124.2(2)
O22 Ho1 O21 51.93(16)
O101 Ho1 O21 75.5(8)
O31 Ho1 O21 138.54(17)
O2 Ho1 O12 73.9(7)
O1 Ho1 O12 124.0(6)
O3 Ho1 O12 148.7(2)
O102 Ho1 O12 72.5(4)
O32 Ho1 O12 72.24(18)
O11 Ho1 O12 51.3(2)
O22 Ho1 O12 68.33(19)
O101 Ho1 O12 121.5(8)
O31 Ho1 O12 106.15(18)
O21 Ho1 O12 113.42(17)
O2 Ho1 N31 111.5(6)
O1 Ho1 N31 98.6(6)
O3 Ho1 N31 77.51(16)
O102 Ho1 N31 101.0(4)
O32 Ho1 N31 26.3(2)
O11 Ho1 N31 75.78(18)
O22 Ho1 N31 151.58(17)
O101 Ho1 N31 99.1(8)
O31 Ho1 N31 25.68(19)
O21 Ho1 N31 155.43(15)
O12 Ho1 N31 90.02(18)
C26 C25 P3 119.8(6)
C26 C25 H25A 107.4
P3 C25 H25A 107.4
C26 C25 H25B 107.4
P3 C25 H25B 107.4
H25A C25 H25B 106.9
C27 C26 C28 109.3(8)
C27 C26 C25 109.9(7)
C28 C26 C25 111.8(7)
C27 C26 H26 108.6
C28 C26 H26 108.6
C25 C26 H26 108.6
C26 C27 H27A 109.5
C26 C27 H27B 109.5
H27A C27 H27B 109.5
C26 C27 H27C 109.5
H27A C27 H27C 109.5
H27B C27 H27C 109.5
C26 C28 H28A 109.5
C26 C28 H28B 109.5
H28A C28 H28B 109.5
C26 C28 H28C 109.5
H28A C28 H28C 109.5
H28B C28 H28C 109.5
C30 C29 P3 116.8(5)
C30 C29 H29A 108.1
P3 C29 H29A 108.1
C30 C29 H29B 108.1
P3 C29 H29B 108.1
H29A C29 H29B 107.3
C32 C30 C31 111.4(8)
C32 C30 C29 112.8(7)
C31 C30 C29 109.9(7)
C32 C30 H30 107.5
C31 C30 H30 107.5
C29 C30 H30 107.5
C30 C31 H31A 109.5
C30 C31 H31B 109.5
H31A C31 H31B 109.5
C30 C31 H31C 109.5
H31A C31 H31C 109.5
H31B C31 H31C 109.5
C30 C32 H32A 109.5
C30 C32 H32B 109.5
H32A C32 H32B 109.5
C30 C32 H32C 109.5
H32A C32 H32C 109.5
H32B C32 H32C 109.5
C34 C33 P3 115.5(6)
C34 C33 H33A 108.4
P3 C33 H33A 108.4
C34 C33 H33B 108.4
P3 C33 H33B 108.4
H33A C33 H33B 107.5
C36 C34 C33 113.0(9)
C36 C34 C35 109.5(11)
C33 C34 C35 106.1(9)
C36 C34 H34 109.4
C33 C34 H34 109.4
C35 C34 H34 109.4
C34 C35 H35A 109.5
C34 C35 H35B 109.5
H35A C35 H35B 109.5
C34 C35 H35C 109.5
H35A C35 H35C 109.5
H35B C35 H35C 109.5
C34 C36 H36A 109.5
C34 C36 H36B 109.5
H36A C36 H36B 109.5
C34 C36 H36C 109.5
H36A C36 H36C 109.5
H36B C36 H36C 109.5
P3 O3 Ho1 146.2(3)
O3 P3 C25 111.2(3)
O3 P3 C33 111.8(3)
C25 P3 C33 106.4(4)
O3 P3 C29 112.0(3)
C25 P3 C29 107.2(4)
C33 P3 C29 108.1(4)
C14 C13 P2 119.2(15)
C14 C13 H13A 107.5
P2 C13 H13A 107.5
C14 C13 H13B 107.5
P2 C13 H13B 107.5
H13A C13 H13B 107.0
C15 C14 C16 108.2(18)
C15 C14 C13 117.1(18)
C16 C14 C13 118(2)
C15 C14 H14 103.8
C16 C14 H14 103.8
C13 C14 H14 103.8
C14 C15 H15A 109.5
C14 C15 H15B 109.5
H15A C15 H15B 109.5
C14 C15 H15C 109.5
H15A C15 H15C 109.5
H15B C15 H15C 109.5
C14 C16 H16A 109.5
C14 C16 H16B 109.5
H16A C16 H16B 109.5
C14 C16 H16C 109.5
H16A C16 H16C 109.5
H16B C16 H16C 109.5
C18 C17 P2 123.8(15)
C18 C17 H17A 106.4
P2 C17 H17A 106.4
C18 C17 H17B 106.4
P2 C17 H17B 106.4
H17A C17 H17B 106.5
C20 C18 C17 121.6(19)
C20 C18 C19 111(2)
C17 C18 C19 116.2(18)
C20 C18 H18 101.0
C17 C18 H18 101.0
C19 C18 H18 101.0
C18 C19 H19A 109.5
C18 C19 H19B 109.5
H19A C19 H19B 109.5
C18 C19 H19C 109.5
H19A C19 H19C 109.5
H19B C19 H19C 109.5
C18 C20 H20A 109.5
C18 C20 H20B 109.5
H20A C20 H20B 109.5
C18 C20 H20C 109.5
H20A C20 H20C 109.5
H20B C20 H20C 109.5
C22 C21 P2 118.3(12)
C22 C21 H21A 107.7
P2 C21 H21A 107.7
C22 C21 H21B 107.7
P2 C21 H21B 107.7
H21A C21 H21B 107.1
C24 C22 C23 109.9(19)
C24 C22 C21 128(2)
C23 C22 C21 105.9(13)
C24 C22 H22 103.5
C23 C22 H22 103.5
C21 C22 H22 103.5
C22 C23 H23A 109.5
C22 C23 H23B 109.5
H23A C23 H23B 109.5
C22 C23 H23C 109.5
H23A C23 H23C 109.5
H23B C23 H23C 109.5
C22 C24 H24A 109.5
C22 C24 H24B 109.5
H24A C24 H24B 109.5
C22 C24 H24C 109.5
H24A C24 H24C 109.5
H24B C24 H24C 109.5
P2 O2 Ho1 161.4(17)
O2 P2 C17 110.9(12)
O2 P2 C21 110.5(12)
C17 P2 C21 111.0(12)
O2 P2 C13 109.1(12)
C17 P2 C13 105.7(12)
C21 P2 C13 109.5(12)
C114 C113 P102 119.6(11)
C114 C113 H11A 107.4
P102 C113 H11A 107.4
C114 C113 H11B 107.4
P102 C113 H11B 107.4
H11A C113 H11B 107.0
C116 C114 C115 103.7(13)
C116 C114 C113 111.1(15)
C115 C114 C113 110.2(12)
C116 C114 H114 110.5
C115 C114 H114 110.5
C113 C114 H114 110.5
C114 C115 H11C 109.5
C114 C115 H11D 109.5
H11C C115 H11D 109.5
C114 C115 H11E 109.5
H11C C115 H11E 109.5
H11D C115 H11E 109.5
C114 C116 H11F 109.5
C114 C116 H11G 109.5
H11F C116 H11G 109.5
C114 C116 H11H 109.5
H11F C116 H11H 109.5
H11G C116 H11H 109.5
C118 C117 P102 121.9(12)
C118 C117 H11I 106.9
P102 C117 H11I 106.9
C118 C117 H11J 106.9
P102 C117 H11J 106.9
H11I C117 H11J 106.7
C120 C118 C117 129.8(14)
C120 C118 C119 114.3(13)
C117 C118 C119 115.1(12)
C120 C118 H118 92.9
C117 C118 H118 92.9
C119 C118 H118 92.9
C118 C119 H11K 109.5
C118 C119 H11L 109.5
H11K C119 H11L 109.5
C118 C119 H11M 109.5
H11K C119 H11M 109.5
H11L C119 H11M 109.5
C118 C120 H12A 109.5
C118 C120 H12B 109.5
H12A C120 H12B 109.5
C118 C120 H12C 109.5
H12A C120 H12C 109.5
H12B C120 H12C 109.5
C122 C121 P102 118.0(10)
C122 C121 H12D 107.8
P102 C121 H12D 107.8
C122 C121 H12E 107.8
P102 C121 H12E 107.8
H12D C121 H12E 107.1
C124 C122 C121 144.0(14)
C124 C122 C123 98.6(13)
C121 C122 C123 109.1(12)
C124 C122 H122 98.9
C121 C122 H122 98.9
C123 C122 H122 98.9
C122 C123 H12F 109.5
C122 C123 H12G 109.5
H12F C123 H12G 109.5
C122 C123 H12H 109.5
H12F C123 H12H 109.5
H12G C123 H12H 109.5
C122 C124 H12I 109.5
C122 C124 H12J 109.5
H12I C124 H12J 109.5
C122 C124 H12K 109.5
H12I C124 H12K 109.5
H12J C124 H12K 109.5
P102 O102 Ho1 152.7(10)
O102 P102 C117 109.1(9)
O102 P102 C121 112.1(8)
C117 P102 C121 107.4(9)
O102 P102 C113 109.6(9)
C117 P102 C113 110.0(9)
C121 P102 C113 108.5(8)
C2 C1 P1 120.6(11)
C2 C1 H1A 107.2
P1 C1 H1A 107.2
C2 C1 H1B 107.2
P1 C1 H1B 107.2
H1A C1 H1B 106.8
C3 C2 C4 107.1(17)
C3 C2 C1 120.2(18)
C4 C2 C1 113.4(17)
C3 C2 H2 104.9
C4 C2 H2 104.9
C1 C2 H2 104.9
C2 C3 H3A 109.5
C2 C3 H3B 109.5
H3A C3 H3B 109.5
C2 C3 H3C 109.5
H3A C3 H3C 109.5
H3B C3 H3C 109.5
C2 C4 H4A 109.5
C2 C4 H4B 109.5
H4A C4 H4B 109.5
C2 C4 H4C 109.5
H4A C4 H4C 109.5
H4B C4 H4C 109.5
C6 C5 P1 118.0(10)
C6 C5 H5A 107.8
P1 C5 H5A 107.8
C6 C5 H5B 107.8
P1 C5 H5B 107.8
H5A C5 H5B 107.1
C8 C6 C7 112.2(13)
C8 C6 C5 113.7(14)
C7 C6 C5 112.9(13)
C8 C6 H6 105.8
C7 C6 H6 105.8
C5 C6 H6 105.8
C6 C7 H7A 109.5
C6 C7 H7B 109.5
H7A C7 H7B 109.5
C6 C7 H7C 109.5
H7A C7 H7C 109.5
H7B C7 H7C 109.5
C6 C8 H8A 109.5
C6 C8 H8B 109.5
H8A C8 H8B 109.5
C6 C8 H8C 109.5
H8A C8 H8C 109.5
H8B C8 H8C 109.5
C10 C9 P1 124.2(13)
C10 C9 H9A 106.3
P1 C9 H9A 106.3
C10 C9 H9B 106.3
P1 C9 H9B 106.3
H9A C9 H9B 106.4
C12 C10 C9 122.6(19)
C12 C10 C11 109.6(16)
C9 C10 C11 110.2(15)
C12 C10 H10 104.2
C9 C10 H10 104.2
C11 C10 H10 104.2
C10 C11 H11N 109.5
C10 C11 H11O 109.5
H11N C11 H11O 109.5
C10 C11 H11P 109.5
H11N C11 H11P 109.5
H11O C11 H11P 109.5
C10 C12 H12L 109.5
C10 C12 H12M 109.5
H12L C12 H12M 109.5
C10 C12 H12N 109.5
H12L C12 H12N 109.5
H12M C12 H12N 109.5
P1 O1 Ho1 142.0(15)
O1 P1 C9 109.9(11)
O1 P1 C1 111.0(10)
C9 P1 C1 108.5(8)
O1 P1 C5 111.5(10)
C9 P1 C5 106.8(8)
C1 P1 C5 109.1(9)
C102 C101 P101 119.1(15)
C102 C101 H10A 107.5
P101 C101 H10A 107.5
C102 C101 H10B 107.5
P101 C101 H10B 107.5
H10A C101 H10B 107.0
C103 C102 C104 108.1(19)
C103 C102 C101 116(2)
C104 C102 C101 111.4(19)
C103 C102 H102 106.9
C104 C102 H102 106.9
C101 C102 H102 106.9
C102 C103 H10C 109.5
C102 C103 H10D 109.5
H10C C103 H10D 109.5
C102 C103 H10E 109.5
H10C C103 H10E 109.5
H10D C103 H10E 109.5
C102 C104 H10F 109.5
C102 C104 H10G 109.5
H10F C104 H10G 109.5
C102 C104 H10H 109.5
H10F C104 H10H 109.5
H10G C104 H10H 109.5
C106 C105 P101 117.5(13)
C106 C105 H10I 107.9
P101 C105 H10I 107.9
C106 C105 H10J 107.9
P101 C105 H10J 107.9
H10I C105 H10J 107.2
C108 C106 C107 113.3(16)
C108 C106 C105 112.2(19)
C107 C106 C105 109.9(16)
C108 C106 H106 107.0
C107 C106 H106 107.0
C105 C106 H106 107.0
C106 C107 H10K 109.5
C106 C107 H10L 109.5
H10K C107 H10L 109.5
C106 C107 H10M 109.5
H10K C107 H10M 109.5
H10L C107 H10M 109.5
C106 C108 H10N 109.5
C106 C108 H10O 109.5
H10N C108 H10O 109.5
C106 C108 H10P 109.5
H10N C108 H10P 109.5
H10O C108 H10P 109.5
C110 C109 P101 121.5(13)
C110 C109 H10Q 107.0
P101 C109 H10Q 107.0
C110 C109 H10R 107.0
P101 C109 H10R 107.0
H10Q C109 H10R 106.7
C112 C110 C111 109.3(19)
C112 C110 C109 120.4(19)
C111 C110 C109 108.4(18)
C112 C110 H110 105.9
C111 C110 H110 105.9
C109 C110 H110 105.9
C110 C111 H11Q 109.5
C110 C111 H11R 109.5
H11Q C111 H11R 109.5
C110 C111 H11S 109.5
H11Q C111 H11S 109.5
H11R C111 H11S 109.5
C110 C112 H11T 109.5
C110 C112 H11U 109.5
H11T C112 H11U 109.5
C110 C112 H11V 109.5
H11T C112 H11V 109.5
H11U C112 H11V 109.5
P101 O101 Ho1 154(2)
O101 P101 C109 111.8(13)
O101 P101 C101 113.1(14)
C109 P101 C101 109.3(11)
O101 P101 C105 109.1(13)
C109 P101 C105 107.3(11)
C101 P101 C105 106.0(12)
O23 N21 O22 122.3(7)
O23 N21 O21 122.2(7)
O22 N21 O21 115.4(7)
O23 N21 Ho1 177.7(7)
O22 N21 Ho1 56.5(4)
O21 N21 Ho1 59.2(4)
N21 O21 Ho1 94.4(4)
N21 O22 Ho1 97.9(4)
O33 N31 O31 122.7(7)
O33 N31 O32 122.5(8)
O31 N31 O32 114.7(6)
O33 N31 Ho1 176.1(6)
O31 N31 Ho1 58.4(4)
O32 N31 Ho1 56.4(4)
N31 O31 Ho1 95.9(4)
N31 O32 Ho1 97.3(5)
O13 N11 O12 122.4(7)
O13 N11 O11 120.9(8)
O12 N11 O11 116.7(6)
O13 N11 Ho1 174.8(7)
O12 N11 Ho1 60.5(3)
O11 N11 Ho1 56.4(3)
N11 O11 Ho1 97.7(4)
N11 O12 Ho1 94.0(4)

loop_
_geom_bond_atom_site_label_1
_geom_bond_atom_site_label_2
_geom_bond_distance
Ho1 O2 2.137(19)
Ho1 O1 2.174(19)
Ho1 O3 2.290(4)
Ho1 O102 2.363(13)
Ho1 O32 2.431(6)
Ho1 O11 2.441(5)
Ho1 O22 2.442(5)
Ho1 O101 2.45(2)
Ho1 O31 2.480(5)
Ho1 O21 2.500(5)
Ho1 O12 2.535(5)
Ho1 N31 2.895(7)
C25 C26 1.543(8)
C25 P3 1.795(7)
C25 H25A 0.9900
C25 H25B 0.9900
C26 C27 1.465(12)
C26 C28 1.519(11)
C26 H26 1.0000
C27 H27A 0.9800
C27 H27B 0.9800
C27 H27C 0.9800
C28 H28A 0.9800
C28 H28B 0.9800
C28 H28C 0.9800
C29 C30 1.518(10)
C29 P3 1.823(7)
C29 H29A 0.9900
C29 H29B 0.9900
C30 C32 1.465(10)
C30 C31 1.509(10)
C30 H30 1.0000
C31 H31A 0.9800
C31 H31B 0.9800
C31 H31C 0.9800
C32 H32A 0.9800
C32 H32B 0.9800
C32 H32C 0.9800
C33 C34 1.523(12)
C33 P3 1.804(7)
C33 H33A 0.9900
C33 H33B 0.9900
C34 C36 1.367(14)
C34 C35 1.545(13)
C34 H34 1.0000
C35 H35A 0.9800
C35 H35B 0.9800
C35 H35C 0.9800
C36 H36A 0.9800
C36 H36B 0.9800
C36 H36C 0.9800
O3 P3 1.516(4)
C13 C14 1.521(16)
C13 P2 1.826(13)
C13 H13A 0.9900
C13 H13B 0.9900
C14 C15 1.436(17)
C14 C16 1.463(17)
C14 H14 1.0000
C15 H15A 0.9800
C15 H15B 0.9800
C15 H15C 0.9800
C16 H16A 0.9800
C16 H16B 0.9800
C16 H16C 0.9800
C17 C18 1.476(15)
C17 P2 1.803(14)
C17 H17A 0.9900
C17 H17B 0.9900
C18 C20 1.391(18)
C18 C19 1.500(17)
C18 H18 1.0000
C19 H19A 0.9800
C19 H19B 0.9800
C19 H19C 0.9800
C20 H20A 0.9800
C20 H20B 0.9800
C20 H20C 0.9800
C21 C22 1.564(16)
C21 P2 1.805(13)
C21 H21A 0.9900
C21 H21B 0.9900
C22 C24 1.292(18)
C22 C23 1.522(15)
C22 H22 1.0000
C23 H23A 0.9800
C23 H23B 0.9800
C23 H23C 0.9800
C24 H24A 0.9800
C24 H24B 0.9800
C24 H24C 0.9800
O2 P2 1.492(12)
C113 C114 1.537(14)
C113 P102 1.819(11)
C113 H11A 0.9900
C113 H11B 0.9900
C114 C116 1.475(16)
C114 C115 1.478(15)
C114 H114 1.0000
C115 H11C 0.9800
C115 H11D 0.9800
C115 H11E 0.9800
C116 H11F 0.9800
C116 H11G 0.9800
C116 H11H 0.9800
C117 C118 1.464(14)
C117 P102 1.791(12)
C117 H11I 0.9900
C117 H11J 0.9900
C118 C120 1.384(15)
C118 C119 1.479(15)
C118 H118 1.0000
C119 H11K 0.9800
C119 H11L 0.9800
C119 H11M 0.9800
C120 H12A 0.9800
C120 H12B 0.9800
C120 H12C 0.9800
C121 C122 1.512(14)
C121 P102 1.800(11)
C121 H12D 0.9900
C121 H12E 0.9900
C122 C124 1.333(16)
C122 C123 1.513(15)
C122 H122 1.0000
C123 H12F 0.9800
C123 H12G 0.9800
C123 H12H 0.9800
C124 H12I 0.9800
C124 H12J 0.9800
C124 H12K 0.9800
O102 P102 1.492(10)
C1 C2 1.517(15)
C1 P1 1.817(12)
C1 H1A 0.9900
C1 H1B 0.9900
C2 C3 1.415(17)
C2 C4 1.497(16)
C2 H2 1.0000
C3 H3A 0.9800
C3 H3B 0.9800
C3 H3C 0.9800
C4 H4A 0.9800
C4 H4B 0.9800
C4 H4C 0.9800
C5 C6 1.489(14)
C5 P1 1.828(12)
C5 H5A 0.9900
C5 H5B 0.9900
C6 C8 1.441(16)
C6 C7 1.487(16)
C6 H6 1.0000
C7 H7A 0.9800
C7 H7B 0.9800
C7 H7C 0.9800
C8 H8A 0.9800
C8 H8B 0.9800
C8 H8C 0.9800
C9 C10 1.504(16)
C9 P1 1.797(13)
C9 H9A 0.9900
C9 H9B 0.9900
C10 C12 1.361(17)
C10 C11 1.530(16)
C10 H10 1.0000
C11 H11N 0.9800
C11 H11O 0.9800
C11 H11P 0.9800
C12 H12L 0.9800
C12 H12M 0.9800
C12 H12N 0.9800
O1 P1 1.505(11)
C101 C102 1.523(16)
C101 P101 1.802(14)
C101 H10A 0.9900
C101 H10B 0.9900
C102 C103 1.438(18)
C102 C104 1.496(17)
C102 H102 1.0000
C103 H10C 0.9800
C103 H10D 0.9800
C103 H10E 0.9800
C104 H10F 0.9800
C104 H10G 0.9800
C104 H10H 0.9800
C105 C106 1.508(16)
C105 P101 1.829(13)
C105 H10I 0.9900
C105 H10J 0.9900
C106 C108 1.429(18)
C106 C107 1.500(17)
C106 H106 1.0000
C107 H10K 0.9800
C107 H10L 0.9800
C107 H10M 0.9800
C108 H10N 0.9800
C108 H10O 0.9800
C108 H10P 0.9800
C109 C110 1.529(18)
C109 P101 1.781(14)
C109 H10Q 0.9900
C109 H10R 0.9900
C110 C112 1.358(17)
C110 C111 1.520(18)
C110 H110 1.0000
C111 H11Q 0.9800
C111 H11R 0.9800
C111 H11S 0.9800
C112 H11T 0.9800
C112 H11U 0.9800
C112 H11V 0.9800
O101 P101 1.507(12)
N21 O23 1.198(9)
N21 O22 1.267(8)
N21 O21 1.293(8)
N31 O33 1.221(8)
N31 O31 1.261(9)
N31 O32 1.294(9)
N11 O13 1.214(8)
N11 O12 1.252(10)
N11 O11 1.280(9)
